data_2107465
loop_
_publ_author_name
'\'Slepokura, Katarzyna Anna'

_publ_section_title
;
 Reversible <i>chair</i> {\/leftrightarrow} <i>skew</i> conformational
 interconversion of 1,3,2-dioxaphosphorinane ring in the solid state
;
_journal_issue 1
_journal_name_full 'Acta Crystallographica Section B'
_journal_page_first 117
_journal_page_last 125
_journal_paper_doi 10.1107/S2052520615020259
_journal_volume 72
_journal_year 2016
_chemical_formula_moiety 'C5 H10 O6 P, H4 N'
_chemical_formula_sum 'C5 H14 N O6 P'
_chemical_formula_weight 215.14
_chemical_melting_point 446(2)
_chemical_name_common
;
 ammonium salt of 
 1,3-cyclic dihydroxyacetone phosphate dimethyl acetal
;
_chemical_name_systematic
;
 ammonium 
 5,5-dimethoxy-2-oxo-1,3,2-dioxaphosphorinan-2-olate
;
_space_group_crystal_system triclinic
_space_group_IT_number 2
_space_group_name_Hall '-P 1'
_space_group_name_H-M_alt 'P -1'
_symmetry_space_group_name_Hall '-P 1'
_symmetry_space_group_name_H-M 'P -1'
_atom_sites_solution_hydrogens mixed
_atom_sites_solution_primary direct
_atom_sites_solution_secondary difmap
_audit_creation_method SHELXL-2013
_cell_angle_alpha 116.88(3)
_cell_angle_beta 93.62(3)
_cell_angle_gamma 90.15(3)
_cell_formula_units_Z 12
_cell_length_a 11.873(4)
_cell_length_b 19.569(6)
_cell_length_c 14.218(5)
_cell_measurement_reflns_used 11097
_cell_measurement_temperature 290(2)
_cell_measurement_theta_max 38.46
_cell_measurement_theta_min 2.26
_cell_volume 2938.8(19)
_computing_cell_refinement
;
CrysAlis RED, Oxford Diffraction Ltd.,
Version 1.171.33.42 (release 29-05-2009 CrysAlis171 .NET)
(compiled May 29 2009,17:40:42)
;
_computing_data_collection
;
CrysAlis CCD, Oxford Diffraction Ltd.,
Version 1.171.33.42 (release 29-05-2009 CrysAlis171 .NET)
(compiled May 29 2009,17:40:42)
;
_computing_data_reduction
;
CrysAlis RED, Oxford Diffraction Ltd.,
Version 1.171.33.42 (release 29-05-2009 CrysAlis171 .NET)
(compiled May 29 2009,17:40:42)
;
_computing_structure_refinement 'SHELXL-2013 (Sheldrick, 2013)'
_computing_structure_solution 'SHELXS-97 (Sheldrick, 2008)'
_diffrn_ambient_temperature 290(2)
_diffrn_measured_fraction_theta_full 0.991
_diffrn_measured_fraction_theta_max 0.971
_diffrn_measurement_device_type
;
Xcalibur PX kappa-geometry diffractometer with an Onyx 
CCD camera 
;
_diffrn_measurement_method 'omega and phi scans'
_diffrn_radiation_type MoK\a
_diffrn_radiation_wavelength 0.71073
_diffrn_reflns_av_R_equivalents 0.0258
_diffrn_reflns_av_unetI/netI 0.0492
_diffrn_reflns_laue_measured_fraction_full 0.991
_diffrn_reflns_laue_measured_fraction_max 0.971
_diffrn_reflns_limit_h_max 16
_diffrn_reflns_limit_h_min -16
_diffrn_reflns_limit_k_max 27
_diffrn_reflns_limit_k_min -17
_diffrn_reflns_limit_l_max 19
_diffrn_reflns_limit_l_min -20
_diffrn_reflns_number 35436
_diffrn_reflns_point_group_measured_fraction_full 0.991
_diffrn_reflns_point_group_measured_fraction_max 0.971
_diffrn_reflns_theta_full 25.242
_diffrn_reflns_theta_max 30.000
_diffrn_reflns_theta_min 2.270
_diffrn_source 'Enhance (Mo) X-ray Source'
_exptl_absorpt_coefficient_mu 0.282
_exptl_absorpt_correction_T_max 1.000
_exptl_absorpt_correction_T_min 0.968
_exptl_absorpt_correction_type multi-scan
_exptl_absorpt_process_details
;
CrysAlis RED, Oxford Diffraction Ltd.,
Version 1.171.33.42 (release 29-05-2009 CrysAlis171 .NET)
(compiled May 29 2009,17:40:42)
Empirical absorption correction using spherical harmonics,
 implemented in SCALE3 ABSPACK scaling algorithm.
;
_exptl_crystal_colour colourless
_exptl_crystal_density_diffrn 1.459
_exptl_crystal_description plate
_exptl_crystal_F_000 1368
_exptl_crystal_size_max 0.45
_exptl_crystal_size_mid 0.16
_exptl_crystal_size_min 0.06
_refine_diff_density_max 0.323
_refine_diff_density_min -0.277
_refine_diff_density_rms 0.045
_refine_ls_extinction_method none
_refine_ls_goodness_of_fit_ref 1.000
_refine_ls_hydrogen_treatment mixed
_refine_ls_matrix_type full
_refine_ls_number_parameters 833
_refine_ls_number_reflns 16643
_refine_ls_number_restraints 264
_refine_ls_restrained_S_all 1.003
_refine_ls_R_factor_all 0.0835
_refine_ls_R_factor_gt 0.0395
_refine_ls_shift/su_max 0.001
_refine_ls_shift/su_mean 0.000
_refine_ls_structure_factor_coef Fsqd
_refine_ls_weighting_details 'w=1/[\s^2^(Fo^2^)+(0.0360P)^2^] where P=(Fo^2^+2Fc^2^)/3'
_refine_ls_weighting_scheme calc
_refine_ls_wR_factor_gt 0.0872
_refine_ls_wR_factor_ref 0.0928
_reflns_Friedel_coverage 0.000
_reflns_number_gt 9154
_reflns_number_total 16643
_reflns_threshold_expression 'I > 2\s(I)'
_cod_data_source_file wf5120sup1.cif
_cod_data_source_block RTP_new
_cod_depositor_comments
;
The following automatic conversions were performed:

'_chemical_melting_point' value '444-448' was changed to '446(2)' -
the average value was taken and precision was estimated.

Automatic conversion script
Id: cif_fix_values 4268 2015-11-12 08:31:59Z antanas 

 Adding full bibliography for 2107464--2107467.cif.

 Adding full bibliography for 2107464--2107467.cif.
;
_cod_original_cell_volume 2938.8(18)
_cod_database_code 2107465
_shelx_space_group_comment
;
The symmetry employed for this shelxl refinement is uniquely defined
by the following loop, which should always be used as a source of
symmetry information in preference to the above space-group names.
They are only intended as comments.
;
_shelx_estimated_absorpt_t_min 0.884
_shelx_estimated_absorpt_t_max 0.983
_shelxl_version_number 2013-4

loop_
_space_group_symop_operation_xyz
'x, y, z'
'-x, -y, -z'

loop_
_atom_site_label
_atom_site_type_symbol
_atom_site_fract_x
_atom_site_fract_y
_atom_site_fract_z
_atom_site_U_iso_or_equiv
_atom_site_adp_type
_atom_site_occupancy
_atom_site_site_symmetry_order
_atom_site_calc_flag
_atom_site_refinement_flags_posn
_atom_site_refinement_flags_adp
_atom_site_refinement_flags_occupancy
_atom_site_disorder_assembly
_atom_site_disorder_group
P1A P 0.40977(3) 0.14414(2) 0.33242(3) 0.03680(10) Uani 1 1 d . . . . .
O1A O 0.40385(9) 0.10333(6) 0.20647(8) 0.0420(3) Uani 1 1 d . . . . .
O21A O 0.56192(10) -0.07012(6) 0.15195(9) 0.0544(3) Uani 1 1 d . . . . .
O22A O 0.61932(9) 0.04506(6) 0.15352(9) 0.0469(3) Uani 1 1 d . . . . .
O3A O 0.52859(8) 0.11802(6) 0.36237(8) 0.0420(3) Uani 1 1 d . . . . .
O4A O 0.31633(9) 0.11381(6) 0.36951(9) 0.0459(3) Uani 1 1 d . . . . .
O5A O 0.42175(9) 0.22775(6) 0.37030(10) 0.0517(3) Uani 1 1 d . . . . .
C1A C 0.42688(13) 0.02303(9) 0.15512(13) 0.0439(4) Uani 1 1 d . . . . .
H1A1 H 0.4214 0.0046 0.0791 0.053 Uiso 1 1 calc R U . . .
H1A2 H 0.3711 -0.0053 0.1719 0.053 Uiso 1 1 calc R U . . .
C2A C 0.54425(13) 0.00932(8) 0.19093(13) 0.0380(4) Uani 1 1 d . . . . .
C3A C 0.55332(13) 0.03821(8) 0.30950(12) 0.0408(4) Uani 1 1 d . . . . .
H3A1 H 0.5008 0.0090 0.3282 0.049 Uiso 1 1 calc R U . . .
H3A2 H 0.6291 0.0309 0.3323 0.049 Uiso 1 1 calc R U . . .
C4A C 0.5781(2) -0.11107(11) 0.04357(16) 0.0935(8) Uani 1 1 d . . . . .
H4A1 H 0.5201 -0.0990 0.0037 0.140 Uiso 1 1 calc R U . . .
H4A2 H 0.5744 -0.1651 0.0228 0.140 Uiso 1 1 calc R U . . .
H4A3 H 0.6507 -0.0971 0.0301 0.140 Uiso 1 1 calc R U . . .
C5A C 0.73489(15) 0.05007(13) 0.19038(19) 0.0801(7) Uani 1 1 d . . . . .
H5A1 H 0.7458 0.0907 0.2612 0.120 Uiso 1 1 calc R U . . .
H5A2 H 0.7813 0.0605 0.1452 0.120 Uiso 1 1 calc R U . . .
H5A3 H 0.7555 0.0024 0.1896 0.120 Uiso 1 1 calc R U . . .
P1B P 0.92949(13) 0.24843(7) 0.35572(9) 0.0365(3) Uani 0.800(3) 1 d D U P A 1
O1B O 1.0327(2) 0.30903(14) 0.38763(12) 0.0425(10) Uani 0.800(3) 1 d D U P A 1
O21B O 1.05739(17) 0.32173(14) 0.14048(16) 0.0505(6) Uani 0.800(3) 1 d D U P A 1
O22B O 1.16551(19) 0.25716(13) 0.21563(16) 0.0579(6) Uani 0.800(3) 1 d D U P A 1
O3B O 0.94427(16) 0.19456(9) 0.23422(12) 0.0534(5) Uani 0.800(3) 1 d D U P A 1
O4B O 0.82124(19) 0.28829(15) 0.3698(2) 0.0483(7) Uani 0.800(3) 1 d D U P A 1
O5B O 0.9530(2) 0.20155(14) 0.4124(2) 0.0570(6) Uani 0.800(3) 1 d D U P A 1
C1B C 1.0445(2) 0.34657(12) 0.32228(19) 0.0404(11) Uani 0.800(3) 1 d D U P A 1
H1B1 H 1.1089 0.3823 0.3495 0.049 Uiso 0.800(3) 1 calc R U P A 1
H1B2 H 0.9776 0.3753 0.3238 0.049 Uiso 0.800(3) 1 calc R U P A 1
C2B C 1.0605(2) 0.28825(12) 0.20969(15) 0.0386(6) Uani 0.800(3) 1 d D U P A 1
C3B C 0.9607(2) 0.23083(13) 0.16780(16) 0.0558(7) Uani 0.800(3) 1 d D U P A 1
H3B1 H 0.8928 0.2570 0.1634 0.067 Uiso 0.800(3) 1 calc R U P A 1
H3B2 H 0.9735 0.1920 0.0971 0.067 Uiso 0.800(3) 1 calc R U P A 1
C4B C 1.1284(3) 0.38751(16) 0.1704(3) 0.0560(7) Uani 0.800(3) 1 d D U P A 1
H4B1 H 1.0900 0.4324 0.2158 0.084 Uiso 0.800(3) 1 calc R U P A 1
H4B2 H 1.1469 0.3917 0.1084 0.084 Uiso 0.800(3) 1 calc R U P A 1
H4B3 H 1.1964 0.3832 0.2073 0.084 Uiso 0.800(3) 1 calc R U P A 1
C5B C 1.2064(3) 0.20287(17) 0.1198(3) 0.0824(11) Uani 0.800(3) 1 d D U P A 1
H5B1 H 1.1542 0.1596 0.0867 0.124 Uiso 0.800(3) 1 calc R U P A 1
H5B2 H 1.2786 0.1862 0.1341 0.124 Uiso 0.800(3) 1 calc R U P A 1
H5B3 H 1.2142 0.2259 0.0735 0.124 Uiso 0.800(3) 1 calc R U P A 1
P10B P 0.9163(5) 0.2517(3) 0.3510(4) 0.052(2) Uiso 0.200(3) 1 d D U P A 2
O10B O 1.0254(7) 0.3080(5) 0.3864(4) 0.041(4) Uiso 0.200(3) 1 d D U P A 2
O23B O 1.0558(7) 0.2993(5) 0.1303(6) 0.052(3) Uiso 0.200(3) 1 d D U P A 2
O24B O 1.2026(5) 0.2786(4) 0.2307(6) 0.050(2) Uiso 0.200(3) 1 d D U P A 2
O30B O 0.9131(4) 0.2168(3) 0.2258(4) 0.0384(18) Uiso 0.200(3) 1 d D U P A 2
O40B O 0.8147(7) 0.2966(5) 0.3914(7) 0.037(3) Uiso 0.200(3) 1 d D U P A 2
O50B O 0.9432(9) 0.1884(5) 0.3783(6) 0.047(3) Uiso 0.200(3) 1 d D U P A 2
C10B C 1.0490(7) 0.3415(3) 0.3181(6) 0.041(4) Uiso 0.200(3) 1 d D U P A 2
H10A H 1.1084 0.3809 0.3518 0.049 Uiso 0.200(3) 1 calc R U P A 2
H10B H 0.9819 0.3655 0.3060 0.049 Uiso 0.200(3) 1 calc R U P A 2
C20B C 1.0852(5) 0.2812(3) 0.2135(5) 0.044(3) Uiso 0.200(3) 1 d D U P A 2
C30B C 1.0209(5) 0.2055(3) 0.1811(5) 0.052(2) Uiso 0.200(3) 1 d D U P A 2
H30A H 1.0096 0.1787 0.1047 0.062 Uiso 0.200(3) 1 calc R U P A 2
H30B H 1.0656 0.1737 0.2042 0.062 Uiso 0.200(3) 1 calc R U P A 2
C40B C 1.0958(16) 0.3711(7) 0.1421(12) 0.096(6) Uiso 0.200(3) 1 d D U P A 2
H40A H 1.0707 0.3772 0.0809 0.145 Uiso 0.200(3) 1 calc R U P A 2
H40B H 1.1769 0.3735 0.1496 0.145 Uiso 0.200(3) 1 calc R U P A 2
H40C H 1.0671 0.4114 0.2039 0.145 Uiso 0.200(3) 1 calc R U P A 2
C50B C 1.2600(7) 0.2241(6) 0.1459(8) 0.069(4) Uiso 0.200(3) 1 d D U P A 2
H50A H 1.3391 0.2275 0.1667 0.104 Uiso 0.200(3) 1 calc R U P A 2
H50B H 1.2493 0.2342 0.0860 0.104 Uiso 0.200(3) 1 calc R U P A 2
H50C H 1.2306 0.1735 0.1275 0.104 Uiso 0.200(3) 1 calc R U P A 2
P1C P 0.42809(8) 0.49192(5) 0.35245(7) 0.0348(3) Uani 0.890(3) 1 d D U P B 1
O1C O 0.43792(13) 0.46375(9) 0.22938(10) 0.0487(4) Uani 0.890(3) 1 d D U P B 1
O21C O 0.55104(15) 0.27544(9) 0.13794(16) 0.0534(5) Uani 0.890(3) 1 d D U P B 1
O22C O 0.65860(14) 0.39001(8) 0.20384(13) 0.0588(5) Uani 0.890(3) 1 d D U P B 1
O3C O 0.53399(16) 0.45392(12) 0.38260(11) 0.0416(7) Uani 0.890(3) 1 d D U P B 1
O4C O 0.32179(15) 0.46151(16) 0.3708(2) 0.0459(6) Uani 0.890(3) 1 d D U P B 1
O5C O 0.4511(2) 0.57625(8) 0.4062(2) 0.0528(6) Uani 0.890(3) 1 d D U P B 1
C1C C 0.45276(17) 0.38356(11) 0.16496(14) 0.0503(6) Uani 0.890(3) 1 d D U P B 1
H1C1 H 0.4614 0.3742 0.0928 0.060 Uiso 0.890(3) 1 calc R U P B 1
H1C2 H 0.3859 0.3549 0.1649 0.060 Uiso 0.890(3) 1 calc R U P B 1
C2C C 0.55556(18) 0.35512(10) 0.20453(15) 0.0386(5) Uani 0.890(3) 1 d D U P B 1
C3C C 0.54642(19) 0.37326(13) 0.31882(17) 0.0411(7) Uani 0.890(3) 1 d D U P B 1
H3C1 H 0.4818 0.3452 0.3245 0.049 Uiso 0.890(3) 1 calc R U P B 1
H3C2 H 0.6136 0.3570 0.3445 0.049 Uiso 0.890(3) 1 calc R U P B 1
C4C C 0.6257(3) 0.23066(12) 0.1680(2) 0.0665(8) Uani 0.890(3) 1 d D U P B 1
H4C1 H 0.6154 0.1776 0.1176 0.100 Uiso 0.890(3) 1 calc R U P B 1
H4C2 H 0.6096 0.2368 0.2367 0.100 Uiso 0.890(3) 1 calc R U P B 1
H4C3 H 0.7023 0.2474 0.1701 0.100 Uiso 0.890(3) 1 calc R U P B 1
C5C C 0.6932(3) 0.37869(15) 0.1053(2) 0.0927(10) Uani 0.890(3) 1 d D U P B 1
H5C1 H 0.6980 0.3248 0.0600 0.139 Uiso 0.890(3) 1 calc R U P B 1
H5C2 H 0.7658 0.4035 0.1149 0.139 Uiso 0.890(3) 1 calc R U P B 1
H5C3 H 0.6393 0.4000 0.0736 0.139 Uiso 0.890(3) 1 calc R U P B 1
P10C P 0.4202(9) 0.4872(6) 0.3513(7) 0.071(4) Uiso 0.110(3) 1 d D U P B 2
O10C O 0.4179(7) 0.4383(5) 0.2261(7) 0.041(3) Uiso 0.110(3) 1 d D U P B 2
O23C O 0.5560(11) 0.2916(5) 0.1374(11) 0.041(3) Uiso 0.110(3) 1 d D U P B 2
O24C O 0.7066(7) 0.3783(6) 0.2292(8) 0.052(3) Uiso 0.110(3) 1 d D U P B 2
O30C O 0.5305(10) 0.4568(9) 0.3884(6) 0.038(5) Uiso 0.110(3) 1 d D U P B 2
O40C O 0.3189(11) 0.4684(12) 0.3917(12) 0.033(5) Uiso 0.110(3) 1 d D U P B 2
O50C O 0.4451(17) 0.5685(5) 0.3769(11) 0.040(5) Uiso 0.110(3) 1 d D U P B 2
C10C C 0.5251(8) 0.4186(6) 0.1815(7) 0.050(4) Uiso 0.110(3) 1 d D U P B 2
H10C H 0.5705 0.4651 0.2023 0.060 Uiso 0.110(3) 1 calc R U P B 2
H10D H 0.5134 0.3935 0.1050 0.060 Uiso 0.110(3) 1 calc R U P B 2
C20C C 0.5890(7) 0.3658(5) 0.2166(7) 0.041(3) Uiso 0.110(3) 1 d D U P B 2
C30C C 0.5563(11) 0.3783(8) 0.3239(10) 0.035(5) Uiso 0.110(3) 1 d D U P B 2
H30C H 0.4909 0.3456 0.3153 0.042 Uiso 0.110(3) 1 calc R U P B 2
H30D H 0.6179 0.3640 0.3589 0.042 Uiso 0.110(3) 1 calc R U P B 2
C40C C 0.620(2) 0.2298(6) 0.136(2) 0.076(8) Uiso 0.110(3) 1 d D U P B 2
H40D H 0.5936 0.1829 0.0763 0.114 Uiso 0.110(3) 1 calc R U P B 2
H40E H 0.6115 0.2256 0.2000 0.114 Uiso 0.110(3) 1 calc R U P B 2
H40F H 0.6983 0.2391 0.1309 0.114 Uiso 0.110(3) 1 calc R U P B 2
C50C C 0.7615(10) 0.3711(12) 0.1406(12) 0.075(6) Uiso 0.110(3) 1 d D U P B 2
H50D H 0.8410 0.3815 0.1592 0.112 Uiso 0.110(3) 1 calc R U P B 2
H50E H 0.7317 0.4069 0.1173 0.112 Uiso 0.110(3) 1 calc R U P B 2
H50F H 0.7492 0.3199 0.0847 0.112 Uiso 0.110(3) 1 calc R U P B 2
P1D P 0.91600(3) 0.57801(2) 0.34239(3) 0.03660(10) Uani 1 1 d . . . . .
O1D O 1.03339(8) 0.62561(6) 0.36902(8) 0.0419(3) Uani 1 1 d . . . . .
O21D O 1.05401(10) 0.67122(7) 0.15320(10) 0.0561(3) Uani 1 1 d . . . . .
O22D O 1.12185(9) 0.56043(6) 0.15796(9) 0.0501(3) Uani 1 1 d . . . . .
O3D O 0.91077(9) 0.53209(6) 0.21674(8) 0.0428(3) Uani 1 1 d . . . . .
O4D O 0.82035(9) 0.63049(6) 0.37550(9) 0.0439(3) Uani 1 1 d . . . . .
O5D O 0.93200(9) 0.52260(6) 0.38592(10) 0.0518(3) Uani 1 1 d . . . . .
C1D C 1.05299(13) 0.66912(9) 0.31309(12) 0.0404(4) Uani 1 1 d . . . . .
H1D1 H 1.1278 0.6935 0.3345 0.049 Uiso 1 1 calc R U . . .
H1D2 H 0.9984 0.7091 0.3309 0.049 Uiso 1 1 calc R U . . .
C2D C 1.04336(13) 0.61847(9) 0.19510(12) 0.0380(4) Uani 1 1 d . . . . .
C3D C 0.92808(13) 0.57735(9) 0.16191(13) 0.0449(4) Uani 1 1 d . . . . .
H3D1 H 0.8697 0.6148 0.1775 0.054 Uiso 1 1 calc R U . . .
H3D2 H 0.9225 0.5443 0.0863 0.054 Uiso 1 1 calc R U . . .
C4D C 1.0685(2) 0.64142(14) 0.04657(18) 0.1029(9) Uani 1 1 d . . . . .
H4D1 H 1.1409 0.6186 0.0323 0.154 Uiso 1 1 calc R U . . .
H4D2 H 1.0646 0.6817 0.0258 0.154 Uiso 1 1 calc R U . . .
H4D3 H 1.0101 0.6032 0.0074 0.154 Uiso 1 1 calc R U . . .
C5D C 1.23675(16) 0.58258(13) 0.19260(19) 0.0850(7) Uani 1 1 d . . . . .
H5D1 H 1.2551 0.6280 0.1860 0.127 Uiso 1 1 calc R U . . .
H5D2 H 1.2839 0.5420 0.1500 0.127 Uiso 1 1 calc R U . . .
H5D3 H 1.2491 0.5928 0.2652 0.127 Uiso 1 1 calc R U . . .
P1E P 0.41657(4) 0.81139(2) 0.34746(4) 0.04214(11) Uani 1 1 d . . . . .
O1E O 0.40840(9) 0.76842(7) 0.22186(9) 0.0525(3) Uani 1 1 d . . . . .
O21E O 0.55273(10) 0.62840(7) 0.10940(10) 0.0611(3) Uani 1 1 d . . . . .
O22E O 0.69942(10) 0.71615(7) 0.20537(10) 0.0568(3) Uani 1 1 d . . . . .
O3E O 0.52916(9) 0.77669(6) 0.37414(9) 0.0477(3) Uani 1 1 d . . . . .
O4E O 0.31579(9) 0.78616(7) 0.38136(10) 0.0532(3) Uani 1 1 d . . . . .
O5E O 0.44041(10) 0.89460(6) 0.39035(10) 0.0606(3) Uani 1 1 d . . . . .
C1E C 0.51453(15) 0.75901(10) 0.17554(14) 0.0546(5) Uani 1 1 d . . . . .
H1E1 H 0.5566 0.8077 0.2063 0.066 Uiso 1 1 calc R U . . .
H1E2 H 0.5018 0.7420 0.1001 0.066 Uiso 1 1 calc R U . . .
C2E C 0.58227(14) 0.69996(10) 0.19535(14) 0.0446(4) Uani 1 1 d . . . . .
C3E C 0.55372(14) 0.70137(10) 0.29957(14) 0.0512(5) Uani 1 1 d . . . . .
H3E1 H 0.4890 0.6672 0.2871 0.061 Uiso 1 1 calc R U . . .
H3E2 H 0.6171 0.6833 0.3276 0.061 Uiso 1 1 calc R U . . .
C4E C 0.60150(18) 0.56389(11) 0.11729(19) 0.0863(7) Uani 1 1 d . . . . .
H4E1 H 0.6773 0.5774 0.1488 0.129 Uiso 1 1 calc R U . . .
H4E2 H 0.6024 0.5215 0.0480 0.129 Uiso 1 1 calc R U . . .
H4E3 H 0.5573 0.5497 0.1604 0.129 Uiso 1 1 calc R U . . .
C5E C 0.74319(17) 0.72064(13) 0.11749(18) 0.0821(7) Uani 1 1 d . . . . .
H5E1 H 0.7238 0.6741 0.0544 0.123 Uiso 1 1 calc R U . . .
H5E2 H 0.8239 0.7277 0.1285 0.123 Uiso 1 1 calc R U . . .
H5E3 H 0.7115 0.7632 0.1102 0.123 Uiso 1 1 calc R U . . .
P1F P 0.90603(3) 0.92163(2) 0.34103(4) 0.03922(11) Uani 1 1 d . . . . .
O1F O 0.89452(9) 0.88590(6) 0.21557(9) 0.0493(3) Uani 1 1 d . . . . .
O21F O 1.04941(10) 0.94776(7) 0.10488(10) 0.0612(3) Uani 1 1 d . . . . .
O22F O 1.19096(10) 0.91508(7) 0.19679(10) 0.0605(3) Uani 1 1 d . . . . .
O3F O 1.02340(9) 0.96954(6) 0.36764(9) 0.0455(3) Uani 1 1 d . . . . .
O4F O 0.80974(9) 0.97289(6) 0.38012(9) 0.0501(3) Uani 1 1 d . . . . .
O5F O 0.92409(10) 0.86278(6) 0.37802(10) 0.0537(3) Uani 1 1 d . . . . .
C1F C 0.99909(15) 0.86069(10) 0.16731(14) 0.0540(5) Uani 1 1 d . . . . .
H1F1 H 0.9843 0.8297 0.0917 0.065 Uiso 1 1 calc R U . . .
H1F2 H 1.0367 0.8294 0.1958 0.065 Uiso 1 1 calc R U . . .
C2F C 1.07553(13) 0.93000(10) 0.18864(14) 0.0452(4) Uani 1 1 d . . . . .
C3F C 1.05232(14) 0.99704(9) 0.29491(14) 0.0484(4) Uani 1 1 d . . . . .
H3F1 H 1.1189 1.0308 0.3233 0.058 Uiso 1 1 calc R U . . .
H3F2 H 0.9909 1.0262 0.2848 0.058 Uiso 1 1 calc R U . . .
C4F C 1.10462(18) 1.01607(13) 0.11398(19) 0.0876(8) Uani 1 1 d . . . . .
H4F1 H 1.0687 1.0602 0.1642 0.131 Uiso 1 1 calc R U . . .
H4F2 H 1.0995 1.0162 0.0464 0.131 Uiso 1 1 calc R U . . .
H4F3 H 1.1826 1.0175 0.1374 0.131 Uiso 1 1 calc R U . . .
C5F C 1.23079(18) 0.85228(12) 0.10938(19) 0.0932(8) Uani 1 1 d . . . . .
H5F1 H 1.2017 0.8055 0.1065 0.140 Uiso 1 1 calc R U . . .
H5F2 H 1.3118 0.8533 0.1163 0.140 Uiso 1 1 calc R U . . .
H5F3 H 1.2061 0.8551 0.0457 0.140 Uiso 1 1 calc R U . . .
N1 N 0.86314(12) 0.12792(8) 0.51519(12) 0.0481(4) Uani 1 1 d D . . . .
H1N H 0.8836 0.1499 0.4749 0.057(5) Uiso 1 1 d DR . . . .
H2N H 0.8423 0.0786 0.4721 0.063(6) Uiso 1 1 d DR . . . .
H3N H 0.9248 0.1296 0.5565 0.072(6) Uiso 1 1 d DR . . . .
H4N H 0.8027 0.1522 0.5490 0.081(7) Uiso 1 1 d DR . . . .
N2 N 0.63893(12) 0.28272(7) 0.48559(11) 0.0448(3) Uani 1 1 d D . . . .
H5N H 0.7013 0.2842 0.4537 0.059(5) Uiso 1 1 d DR . . . .
H6N H 0.5790 0.2585 0.4403 0.066(6) Uiso 1 1 d DR . . . .
H7N H 0.6577 0.2622 0.5295 0.070(6) Uiso 1 1 d DR . . . .
H8N H 0.6168 0.3307 0.5255 0.056(5) Uiso 1 1 d DR . . . .
N3 N 0.84780(11) 0.45257(8) 0.49975(11) 0.0444(3) Uani 1 1 d D . . . .
H9N H 0.8336 0.4023 0.4574 0.066(6) Uiso 1 1 d DR . . . .
H10N H 0.8650 0.4754 0.4596 0.059(5) Uiso 1 1 d DR . . . .
H11N H 0.9118 0.4610 0.5415 0.079(7) Uiso 1 1 d DR . . . .
H12N H 0.7852 0.4723 0.5334 0.053(5) Uiso 1 1 d DR . . . .
N4 N 0.66436(12) 0.62767(8) 0.51377(12) 0.0489(4) Uani 1 1 d D . . . .
H13N H 0.7222 0.6261 0.4749 0.053(5) Uiso 1 1 d DR . . . .
H14N H 0.6003 0.6090 0.4719 0.080(7) Uiso 1 1 d DR . . . .
H15N H 0.6519 0.6773 0.5564 0.083(7) Uiso 1 1 d DR . . . .
H16N H 0.6814 0.6031 0.5528 0.082(7) Uiso 1 1 d DR . . . .
N5 N 0.83748(13) 0.79113(8) 0.48941(12) 0.0529(4) Uani 1 1 d D . . . .
H17N H 0.8531 0.8140 0.4490 0.071(6) Uiso 1 1 d DR . . . .
H18N H 0.8202 0.7410 0.4484 0.094(8) Uiso 1 1 d DR . . . .
H19N H 0.9019 0.7955 0.5291 0.081(7) Uiso 1 1 d DR . . . .
H20N H 0.7780 0.8128 0.5270 0.065(6) Uiso 1 1 d DR . . . .
N6 N 0.64709(13) 0.96078(8) 0.50411(13) 0.0526(4) Uani 1 1 d D . . . .
H21N H 0.7062 0.9608 0.4674 0.074(6) Uiso 1 1 d DR . . . .
H22N H 0.5863 0.9339 0.4622 0.075(7) Uiso 1 1 d DR . . . .
H23N H 0.6647 0.9403 0.5483 0.068(6) Uiso 1 1 d DR . . . .
H24N H 0.6282 1.0095 0.5441 0.081(7) Uiso 1 1 d DR . . . .

loop_
_atom_site_aniso_label
_atom_site_aniso_U_11
_atom_site_aniso_U_22
_atom_site_aniso_U_33
_atom_site_aniso_U_23
_atom_site_aniso_U_13
_atom_site_aniso_U_12
P1A 0.0347(2) 0.0318(2) 0.0446(3) 0.0169(2) 0.01067(18) 0.00786(18)
O1A 0.0430(6) 0.0422(6) 0.0440(7) 0.0221(6) 0.0063(5) 0.0122(5)
O21A 0.0749(9) 0.0322(6) 0.0551(8) 0.0161(6) 0.0257(7) 0.0138(6)
O22A 0.0422(7) 0.0482(7) 0.0586(8) 0.0299(6) 0.0170(6) 0.0050(5)
O3A 0.0382(6) 0.0380(6) 0.0425(7) 0.0116(5) 0.0038(5) 0.0098(5)
O4A 0.0411(6) 0.0440(7) 0.0556(7) 0.0235(6) 0.0169(5) 0.0070(5)
O5A 0.0517(7) 0.0329(6) 0.0694(8) 0.0206(6) 0.0161(6) 0.0105(5)
C1A 0.0441(10) 0.0410(10) 0.0417(10) 0.0145(8) 0.0035(8) 0.0013(8)
C2A 0.0414(9) 0.0294(8) 0.0432(10) 0.0153(8) 0.0129(7) 0.0058(7)
C3A 0.0423(9) 0.0389(9) 0.0451(10) 0.0213(8) 0.0107(7) 0.0134(7)
C4A 0.143(2) 0.0506(13) 0.0672(16) 0.0052(12) 0.0385(15) 0.0235(14)
C5A 0.0442(12) 0.1051(18) 0.1057(19) 0.0600(16) 0.0118(12) -0.0071(12)
P1B 0.0388(4) 0.0347(5) 0.0424(5) 0.0212(4) 0.0165(3) 0.0056(3)
O1B 0.0424(13) 0.0529(14) 0.0364(12) 0.0231(9) 0.0091(6) -0.0003(7)
O21B 0.0557(11) 0.0590(14) 0.0506(11) 0.0366(10) 0.0083(8) -0.0031(10)
O22B 0.0487(12) 0.0701(14) 0.0662(12) 0.0377(11) 0.0275(10) 0.0275(12)
O3B 0.0676(12) 0.0410(10) 0.0506(10) 0.0180(8) 0.0203(8) -0.0025(9)
O4B 0.0402(11) 0.0534(13) 0.0561(15) 0.0270(11) 0.0194(9) 0.0092(8)
O5B 0.0684(14) 0.0577(13) 0.0640(16) 0.0423(14) 0.0203(13) 0.0126(10)
C1B 0.0412(15) 0.0362(14) 0.0459(16) 0.0191(11) 0.0139(10) 0.0007(9)
C2B 0.0394(12) 0.0452(13) 0.0399(13) 0.0258(11) 0.0104(9) 0.0085(10)
C3B 0.0649(16) 0.0610(15) 0.0377(13) 0.0185(12) 0.0083(11) -0.0121(13)
C4B 0.0557(18) 0.0638(17) 0.069(2) 0.0470(16) 0.0125(15) -0.0029(14)
C5B 0.092(3) 0.076(2) 0.092(2) 0.0430(19) 0.058(2) 0.044(2)
P1C 0.0375(3) 0.0313(3) 0.0378(4) 0.0161(2) 0.0144(2) 0.0098(2)
O1C 0.0614(10) 0.0469(10) 0.0436(8) 0.0238(7) 0.0171(7) 0.0195(8)
O21C 0.0556(10) 0.0342(8) 0.0542(10) 0.0055(8) 0.0079(7) 0.0097(8)
O22C 0.0465(10) 0.0578(9) 0.0657(10) 0.0196(8) 0.0269(8) -0.0035(8)
O3C 0.0425(9) 0.0390(9) 0.0356(9) 0.0096(6) 0.0067(6) 0.0104(6)
O4C 0.0405(10) 0.0445(11) 0.0515(13) 0.0190(10) 0.0174(8) 0.0078(6)
O5C 0.0646(12) 0.0328(8) 0.0586(14) 0.0170(8) 0.0173(11) 0.0080(7)
C1C 0.0555(13) 0.0518(13) 0.0358(11) 0.0125(10) 0.0068(9) 0.0144(10)
C2C 0.0356(11) 0.0332(10) 0.0409(11) 0.0104(9) 0.0104(9) 0.0031(8)
C3C 0.0424(12) 0.0381(12) 0.0432(13) 0.0178(9) 0.0101(9) 0.0120(9)
C4C 0.0774(18) 0.0468(14) 0.068(2) 0.0175(12) 0.0174(15) 0.0271(12)
C5C 0.103(2) 0.0822(18) 0.099(2) 0.0398(17) 0.066(2) 0.0102(17)
P1D 0.0366(2) 0.0363(2) 0.0439(3) 0.0230(2) 0.01316(19) 0.00471(18)
O1D 0.0395(6) 0.0524(7) 0.0409(6) 0.0269(6) 0.0056(5) -0.0035(5)
O21D 0.0705(9) 0.0591(8) 0.0584(8) 0.0413(7) 0.0259(7) 0.0137(6)
O22D 0.0437(7) 0.0483(7) 0.0635(8) 0.0278(6) 0.0199(6) 0.0139(6)
O3D 0.0460(7) 0.0356(6) 0.0450(7) 0.0159(6) 0.0100(5) -0.0044(5)
O4D 0.0418(6) 0.0438(6) 0.0536(7) 0.0268(6) 0.0184(5) 0.0107(5)
O5D 0.0558(7) 0.0510(7) 0.0671(8) 0.0409(7) 0.0197(6) 0.0097(6)
C1D 0.0408(9) 0.0400(9) 0.0433(10) 0.0203(8) 0.0107(7) -0.0013(7)
C2D 0.0412(9) 0.0400(9) 0.0413(10) 0.0243(8) 0.0141(7) 0.0069(7)
C3D 0.0452(10) 0.0516(10) 0.0394(10) 0.0216(9) 0.0056(8) 0.0019(8)
C4D 0.149(3) 0.115(2) 0.0779(18) 0.0683(17) 0.0455(17) 0.0278(18)
C5D 0.0451(13) 0.0994(18) 0.1055(19) 0.0417(16) 0.0081(12) 0.0198(12)
P1E 0.0405(2) 0.0408(3) 0.0511(3) 0.0246(2) 0.0147(2) 0.0105(2)
O1E 0.0463(7) 0.0652(8) 0.0526(8) 0.0319(7) 0.0089(6) 0.0184(6)
O21E 0.0589(8) 0.0496(8) 0.0664(9) 0.0188(7) 0.0048(7) 0.0048(6)
O22E 0.0441(7) 0.0572(8) 0.0712(9) 0.0298(7) 0.0122(6) 0.0008(6)
O3E 0.0479(7) 0.0503(7) 0.0436(7) 0.0197(6) 0.0074(5) 0.0132(6)
O4E 0.0436(7) 0.0558(7) 0.0696(9) 0.0347(7) 0.0199(6) 0.0095(6)
O5E 0.0661(9) 0.0416(7) 0.0778(9) 0.0280(7) 0.0232(7) 0.0097(6)
C1E 0.0617(12) 0.0614(12) 0.0499(11) 0.0311(10) 0.0202(9) 0.0191(10)
C2E 0.0410(10) 0.0479(10) 0.0472(10) 0.0226(9) 0.0108(8) 0.0105(8)
C3E 0.0492(11) 0.0534(11) 0.0590(12) 0.0317(10) 0.0099(9) 0.0144(9)
C4E 0.0782(16) 0.0424(12) 0.124(2) 0.0254(13) 0.0062(14) 0.0060(11)
C5E 0.0669(14) 0.0924(17) 0.1056(19) 0.0573(15) 0.0361(13) 0.0056(12)
P1F 0.0357(2) 0.0400(2) 0.0450(3) 0.0211(2) 0.00905(19) 0.00117(19)
O1F 0.0424(7) 0.0543(7) 0.0465(7) 0.0186(6) 0.0046(5) -0.0106(6)
O21F 0.0584(8) 0.0740(9) 0.0631(9) 0.0416(8) 0.0042(7) -0.0050(7)
O22F 0.0460(8) 0.0611(8) 0.0767(9) 0.0316(8) 0.0171(7) 0.0108(6)
O3F 0.0429(7) 0.0501(7) 0.0415(7) 0.0189(6) 0.0046(5) -0.0074(5)
O4F 0.0408(7) 0.0526(7) 0.0630(8) 0.0299(6) 0.0160(6) 0.0104(6)
O5F 0.0542(8) 0.0512(7) 0.0677(9) 0.0361(7) 0.0130(6) 0.0055(6)
C1F 0.0598(12) 0.0489(11) 0.0466(11) 0.0139(9) 0.0182(9) -0.0013(9)
C2F 0.0401(10) 0.0489(11) 0.0480(11) 0.0223(9) 0.0102(8) -0.0011(8)
C3F 0.0459(10) 0.0428(10) 0.0555(12) 0.0209(9) 0.0078(8) -0.0062(8)
C4F 0.0790(16) 0.1013(18) 0.119(2) 0.0834(18) -0.0010(14) -0.0148(14)
C5F 0.0699(16) 0.0825(17) 0.114(2) 0.0292(16) 0.0388(15) 0.0232(13)
N1 0.0423(9) 0.0460(10) 0.0660(10) 0.0325(9) 0.0170(8) 0.0088(7)
N2 0.0420(8) 0.0384(8) 0.0574(9) 0.0235(8) 0.0138(8) 0.0049(7)
N3 0.0433(9) 0.0409(9) 0.0587(9) 0.0288(8) 0.0209(8) 0.0108(7)
N4 0.0489(9) 0.0407(9) 0.0663(10) 0.0290(8) 0.0294(9) 0.0138(7)
N5 0.0518(10) 0.0418(9) 0.0758(11) 0.0323(9) 0.0335(9) 0.0144(7)
N6 0.0491(10) 0.0483(9) 0.0750(11) 0.0377(9) 0.0274(9) 0.0142(8)

loop_
_atom_type_symbol
_atom_type_description
_atom_type_scat_dispersion_real
_atom_type_scat_dispersion_imag
_atom_type_scat_source
C C 0.0033 0.0016 'International Tables Vol C Tables 4.2.6.8 and 6.1.1.4'
H H 0.0000 0.0000 'International Tables Vol C Tables 4.2.6.8 and 6.1.1.4'
N N 0.0061 0.0033 'International Tables Vol C Tables 4.2.6.8 and 6.1.1.4'
O O 0.0106 0.0060 'International Tables Vol C Tables 4.2.6.8 and 6.1.1.4'
P P 0.1023 0.0942 'International Tables Vol C Tables 4.2.6.8 and 6.1.1.4'

loop_
_geom_angle_atom_site_label_1
_geom_angle_atom_site_label_2
_geom_angle_atom_site_label_3
_geom_angle
O5A P1A O4A 118.63(7)
O5A P1A O1A 108.40(7)
O4A P1A O1A 109.92(7)
O5A P1A O3A 106.10(7)
O4A P1A O3A 110.09(6)
O1A P1A O3A 102.45(7)
C1A O1A P1A 116.85(9)
C4A O21A C2A 116.38(13)
C2A O22A C5A 116.34(13)
C3A O3A P1A 118.21(10)
O1A C1A C2A 110.51(13)
O1A C1A H1A1 109.5
C2A C1A H1A1 109.5
O1A C1A H1A2 109.5
C2A C1A H1A2 109.5
H1A1 C1A H1A2 108.1
O22A C2A O21A 112.63(12)
O22A C2A C3A 115.01(14)
O21A C2A C3A 103.02(12)
O22A C2A C1A 105.67(12)
O21A C2A C1A 110.85(14)
C3A C2A C1A 109.77(13)
O3A C3A C2A 110.56(11)
O3A C3A H3A1 109.5
C2A C3A H3A1 109.5
O3A C3A H3A2 109.5
C2A C3A H3A2 109.5
H3A1 C3A H3A2 108.1
O21A C4A H4A1 109.5
O21A C4A H4A2 109.5
H4A1 C4A H4A2 109.5
O21A C4A H4A3 109.5
H4A1 C4A H4A3 109.5
H4A2 C4A H4A3 109.5
O22A C5A H5A1 109.5
O22A C5A H5A2 109.5
H5A1 C5A H5A2 109.5
O22A C5A H5A3 109.5
H5A1 C5A H5A3 109.5
H5A2 C5A H5A3 109.5
O4B P1B O5B 118.64(9)
O4B P1B O3B 110.78(12)
O5B P1B O3B 106.91(12)
O4B P1B O1B 109.85(9)
O5B P1B O1B 106.95(10)
O3B P1B O1B 102.42(8)
C1B O1B P1B 116.82(12)
C2B O21B C4B 116.65(16)
C2B O22B C5B 117.4(2)
C3B O3B P1B 117.54(14)
O1B C1B C2B 110.31(14)
O1B C1B H1B1 109.6
C2B C1B H1B1 109.6
O1B C1B H1B2 109.6
C2B C1B H1B2 109.6
H1B1 C1B H1B2 108.1
O22B C2B O21B 112.27(15)
O22B C2B C1B 104.43(17)
O21B C2B C1B 111.93(16)
O22B C2B C3B 115.20(19)
O21B C2B C3B 103.58(18)
C1B C2B C3B 109.63(16)
O3B C3B C2B 111.88(17)
O3B C3B H3B1 109.2
C2B C3B H3B1 109.2
O3B C3B H3B2 109.2
C2B C3B H3B2 109.2
H3B1 C3B H3B2 107.9
O21B C4B H4B1 109.5
O21B C4B H4B2 109.5
H4B1 C4B H4B2 109.5
O21B C4B H4B3 109.5
H4B1 C4B H4B3 109.5
H4B2 C4B H4B3 109.5
O22B C5B H5B1 109.5
O22B C5B H5B2 109.5
H5B1 C5B H5B2 109.5
O22B C5B H5B3 109.5
H5B1 C5B H5B3 109.5
H5B2 C5B H5B3 109.5
O40B P10B O50B 119.2(2)
O40B P10B O30B 110.6(2)
O50B P10B O30B 107.1(2)
O40B P10B O10B 109.7(2)
O50B P10B O10B 107.3(2)
O30B P10B O10B 101.43(18)
C10B O10B P10B 115.8(3)
C20B O23B C40B 116.8(4)
C20B O24B C50B 116.9(4)
C30B O30B P10B 116.1(3)
O10B C10B C20B 110.7(3)
O10B C10B H10A 109.5
C20B C10B H10A 109.5
O10B C10B H10B 109.5
C20B C10B H10B 109.5
H10A C10B H10B 108.1
O24B C20B O23B 112.4(3)
O24B C20B C10B 104.2(3)
O23B C20B C10B 112.0(3)
O24B C20B C30B 114.6(3)
O23B C20B C30B 103.5(3)
C10B C20B C30B 110.4(2)
O30B C30B C20B 112.0(3)
O30B C30B H30A 109.2
C20B C30B H30A 109.2
O30B C30B H30B 109.2
C20B C30B H30B 109.2
H30A C30B H30B 107.9
O23B C40B H40A 109.5
O23B C40B H40B 109.5
H40A C40B H40B 109.5
O23B C40B H40C 109.5
H40A C40B H40C 109.5
H40B C40B H40C 109.5
O24B C50B H50A 109.5
O24B C50B H50B 109.5
H50A C50B H50B 109.5
O24B C50B H50C 109.5
H50A C50B H50C 109.5
H50B C50B H50C 109.5
O4C P1C O5C 118.60(9)
O4C P1C O1C 110.46(11)
O5C P1C O1C 107.07(10)
O4C P1C O3C 110.24(8)
O5C P1C O3C 106.95(9)
O1C P1C O3C 102.22(7)
C1C O1C P1C 117.28(13)
C2C O21C C4C 116.54(16)
C2C O22C C5C 117.35(19)
C3C O3C P1C 117.18(11)
O1C C1C C2C 111.84(16)
O1C C1C H1C1 109.2
C2C C1C H1C1 109.2
O1C C1C H1C2 109.2
C2C C1C H1C2 109.2
H1C1 C1C H1C2 107.9
O22C C2C O21C 112.52(14)
O22C C2C C3C 104.58(17)
O21C C2C C3C 111.78(14)
O22C C2C C1C 114.61(16)
O21C C2C C1C 103.69(17)
C3C C2C C1C 109.85(14)
O3C C3C C2C 110.73(13)
O3C C3C H3C1 109.5
C2C C3C H3C1 109.5
O3C C3C H3C2 109.5
C2C C3C H3C2 109.5
H3C1 C3C H3C2 108.1
O21C C4C H4C1 109.5
O21C C4C H4C2 109.5
H4C1 C4C H4C2 109.5
O21C C4C H4C3 109.5
H4C1 C4C H4C3 109.5
H4C2 C4C H4C3 109.5
O22C C5C H5C1 109.5
O22C C5C H5C2 109.5
H5C1 C5C H5C2 109.5
O22C C5C H5C3 109.5
H5C1 C5C H5C3 109.5
H5C2 C5C H5C3 109.5
O40C P10C O50C 118.8(3)
O40C P10C O10C 110.4(3)
O50C P10C O10C 107.4(3)
O40C P10C O30C 110.2(3)
O50C P10C O30C 107.0(3)
O10C P10C O30C 101.5(2)
C10C O10C P10C 116.6(3)
C20C O23C C40C 116.8(4)
C20C O24C C50C 117.3(4)
C30C O30C P10C 116.5(3)
O10C C10C C20C 112.5(3)
O10C C10C H10C 109.1
C20C C10C H10C 109.1
O10C C10C H10D 109.1
C20C C10C H10D 109.1
H10C C10C H10D 107.8
O24C C20C O23C 112.4(3)
O24C C20C C30C 104.5(3)
O23C C20C C30C 111.6(3)
O24C C20C C10C 114.2(3)
O23C C20C C10C 103.7(3)
C30C C20C C10C 110.6(2)
O30C C30C C20C 111.3(3)
O30C C30C H30C 109.4
C20C C30C H30C 109.4
O30C C30C H30D 109.4
C20C C30C H30D 109.4
H30C C30C H30D 108.0
O23C C40C H40D 109.5
O23C C40C H40E 109.5
H40D C40C H40E 109.5
O23C C40C H40F 109.5
H40D C40C H40F 109.5
H40E C40C H40F 109.5
O24C C50C H50D 109.5
O24C C50C H50E 109.5
H50D C50C H50E 109.5
O24C C50C H50F 109.5
H50D C50C H50F 109.5
H50E C50C H50F 109.5
O5D P1D O4D 118.86(7)
O5D P1D O3D 108.39(7)
O4D P1D O3D 109.82(7)
O5D P1D O1D 105.72(7)
O4D P1D O1D 110.64(7)
O3D P1D O1D 102.04(7)
C1D O1D P1D 117.76(10)
C4D O21D C2D 117.20(15)
C2D O22D C5D 116.78(14)
C3D O3D P1D 115.91(10)
O1D C1D C2D 110.96(12)
O1D C1D H1D1 109.4
C2D C1D H1D1 109.4
O1D C1D H1D2 109.4
C2D C1D H1D2 109.4
H1D1 C1D H1D2 108.0
O22D C2D O21D 112.62(12)
O22D C2D C1D 115.29(13)
O21D C2D C1D 103.19(13)
O22D C2D C3D 105.43(13)
O21D C2D C3D 110.76(13)
C1D C2D C3D 109.62(13)
O3D C3D C2D 110.80(12)
O3D C3D H3D1 109.5
C2D C3D H3D1 109.5
O3D C3D H3D2 109.5
C2D C3D H3D2 109.5
H3D1 C3D H3D2 108.1
O21D C4D H4D1 109.5
O21D C4D H4D2 109.5
H4D1 C4D H4D2 109.5
O21D C4D H4D3 109.5
H4D1 C4D H4D3 109.5
H4D2 C4D H4D3 109.5
O22D C5D H5D1 109.5
O22D C5D H5D2 109.5
H5D1 C5D H5D2 109.5
O22D C5D H5D3 109.5
H5D1 C5D H5D3 109.5
H5D2 C5D H5D3 109.5
O5E P1E O4E 117.94(8)
O5E P1E O1E 112.62(7)
O4E P1E O1E 106.78(8)
O5E P1E O3E 105.99(8)
O4E P1E O3E 111.29(7)
O1E P1E O3E 100.97(7)
C1E O1E P1E 114.68(11)
C2E O21E C4E 114.88(15)
C2E O22E C5E 115.12(15)
C3E O3E P1E 116.24(11)
O1E C1E C2E 109.64(13)
O1E C1E H1E1 109.7
C2E C1E H1E1 109.7
O1E C1E H1E2 109.7
C2E C1E H1E2 109.7
H1E1 C1E H1E2 108.2
O21E C2E O22E 111.46(14)
O21E C2E C1E 106.29(14)
O22E C2E C1E 111.76(14)
O21E C2E C3E 111.06(14)
O22E C2E C3E 105.96(14)
C1E C2E C3E 110.38(13)
O3E C3E C2E 110.56(13)
O3E C3E H3E1 109.5
C2E C3E H3E1 109.5
O3E C3E H3E2 109.5
C2E C3E H3E2 109.5
H3E1 C3E H3E2 108.1
O21E C4E H4E1 109.5
O21E C4E H4E2 109.5
H4E1 C4E H4E2 109.5
O21E C4E H4E3 109.5
H4E1 C4E H4E3 109.5
H4E2 C4E H4E3 109.5
O22E C5E H5E1 109.5
O22E C5E H5E2 109.5
H5E1 C5E H5E2 109.5
O22E C5E H5E3 109.5
H5E1 C5E H5E3 109.5
H5E2 C5E H5E3 109.5
O5F P1F O4F 118.02(7)
O5F P1F O1F 112.41(8)
O4F P1F O1F 106.68(7)
O5F P1F O3F 106.06(7)
O4F P1F O3F 111.50(7)
O1F P1F O3F 100.90(7)
C1F O1F P1F 113.77(11)
C2F O21F C4F 115.27(15)
C5F O22F C2F 116.11(16)
C3F O3F P1F 116.51(10)
O1F C1F C2F 109.97(13)
O1F C1F H1F1 109.7
C2F C1F H1F1 109.7
O1F C1F H1F2 109.7
C2F C1F H1F2 109.7
H1F1 C1F H1F2 108.2
O21F C2F O22F 111.86(13)
O21F C2F C1F 105.86(14)
O22F C2F C1F 112.17(14)
O21F C2F C3F 111.30(13)
O22F C2F C3F 105.82(15)
C1F C2F C3F 109.91(13)
O3F C3F C2F 110.34(13)
O3F C3F H3F1 109.6
C2F C3F H3F1 109.6
O3F C3F H3F2 109.6
C2F C3F H3F2 109.6
H3F1 C3F H3F2 108.1
O21F C4F H4F1 109.5
O21F C4F H4F2 109.5
H4F1 C4F H4F2 109.5
O21F C4F H4F3 109.5
H4F1 C4F H4F3 109.5
H4F2 C4F H4F3 109.5
O22F C5F H5F1 109.5
O22F C5F H5F2 109.5
H5F1 C5F H5F2 109.5
O22F C5F H5F3 109.5
H5F1 C5F H5F3 109.5
H5F2 C5F H5F3 109.5
H1N N1 H2N 108.1
H1N N1 H3N 106.7
H2N N1 H3N 109.4
H1N N1 H4N 107.9
H2N N1 H4N 108.3
H3N N1 H4N 116.1
H5N N2 H6N 113.8
H5N N2 H7N 107.4
H6N N2 H7N 113.0
H5N N2 H8N 109.9
H6N N2 H8N 105.2
H7N N2 H8N 107.3
H9N N3 H10N 108.7
H9N N3 H11N 111.9
H10N N3 H11N 102.0
H9N N3 H12N 108.0
H10N N3 H12N 110.3
H11N N3 H12N 115.7
H13N N4 H14N 110.4
H13N N4 H15N 107.8
H14N N4 H15N 105.5
H13N N4 H16N 110.4
H14N N4 H16N 112.7
H15N N4 H16N 109.9
H17N N5 H18N 110.1
H17N N5 H19N 105.4
H18N N5 H19N 108.7
H17N N5 H20N 110.1
H18N N5 H20N 108.3
H19N N5 H20N 114.2
H21N N6 H22N 112.9
H21N N6 H23N 111.4
H22N N6 H23N 106.9
H21N N6 H24N 109.0
H22N N6 H24N 109.3
H23N N6 H24N 107.1

loop_
_geom_bond_atom_site_label_1
_geom_bond_atom_site_label_2
_geom_bond_distance
P1A O5A 1.4764(12)
P1A O4A 1.4882(12)
P1A O1A 1.5938(13)
P1A O3A 1.5993(11)
O1A C1A 1.4378(18)
O21A C4A 1.405(2)
O21A C2A 1.4161(18)
O22A C2A 1.3998(18)
O22A C5A 1.424(2)
O3A C3A 1.4349(18)
C1A C2A 1.519(2)
C1A H1A1 0.9700
C1A H1A2 0.9700
C2A C3A 1.513(2)
C3A H3A1 0.9700
C3A H3A2 0.9700
C4A H4A1 0.9600
C4A H4A2 0.9600
C4A H4A3 0.9600
C5A H5A1 0.9600
C5A H5A2 0.9600
C5A H5A3 0.9600
P1B O4B 1.4822(16)
P1B O5B 1.4871(15)
P1B O3B 1.5870(15)
P1B O1B 1.5970(15)
O1B C1B 1.4337(18)
O21B C2B 1.406(2)
O21B C4B 1.415(3)
O22B C2B 1.403(3)
O22B C5B 1.414(2)
O3B C3B 1.436(2)
C1B C2B 1.513(2)
C1B H1B1 0.9700
C1B H1B2 0.9700
C2B C3B 1.523(3)
C3B H3B1 0.9700
C3B H3B2 0.9700
C4B H4B1 0.9600
C4B H4B2 0.9600
C4B H4B3 0.9600
C5B H5B1 0.9600
C5B H5B2 0.9600
C5B H5B3 0.9600
P10B O40B 1.481(2)
P10B O50B 1.485(2)
P10B O30B 1.590(2)
P10B O10B 1.599(2)
O10B C10B 1.435(2)
O23B C20B 1.407(3)
O23B C40B 1.414(3)
O24B C20B 1.404(3)
O24B C50B 1.414(3)
O30B C30B 1.438(3)
C10B C20B 1.512(3)
C10B H10A 0.9700
C10B H10B 0.9700
C20B C30B 1.523(3)
C30B H30A 0.9700
C30B H30B 0.9700
C40B H40A 0.9600
C40B H40B 0.9600
C40B H40C 0.9600
C50B H50A 0.9600
C50B H50B 0.9600
C50B H50C 0.9600
P1C O4C 1.4807(14)
P1C O5C 1.4876(15)
P1C O1C 1.5916(14)
P1C O3C 1.5946(12)
O1C C1C 1.433(2)
O21C C2C 1.410(2)
O21C C4C 1.425(2)
O22C C2C 1.402(2)
O22C C5C 1.405(2)
O3C C3C 1.4350(19)
C1C C2C 1.522(2)
C1C H1C1 0.9700
C1C H1C2 0.9700
C2C C3C 1.510(2)
C3C H3C1 0.9700
C3C H3C2 0.9700
C4C H4C1 0.9600
C4C H4C2 0.9600
C4C H4C3 0.9600
C5C H5C1 0.9600
C5C H5C2 0.9600
C5C H5C3 0.9600
P10C O40C 1.480(2)
P10C O50C 1.486(2)
P10C O10C 1.593(2)
P10C O30C 1.596(2)
O10C C10C 1.433(3)
O23C C20C 1.411(3)
O23C C40C 1.425(3)
O24C C20C 1.403(3)
O24C C50C 1.405(3)
O30C C30C 1.435(3)
C10C C20C 1.521(3)
C10C H10C 0.9700
C10C H10D 0.9700
C20C C30C 1.508(3)
C30C H30C 0.9700
C30C H30D 0.9700
C40C H40D 0.9600
C40C H40E 0.9600
C40C H40F 0.9600
C50C H50D 0.9600
C50C H50E 0.9600
C50C H50F 0.9600
P1D O5D 1.4793(11)
P1D O4D 1.4840(12)
P1D O3D 1.5928(14)
P1D O1D 1.6003(12)
O1D C1D 1.4304(17)
O21D C4D 1.379(2)
O21D C2D 1.4147(17)
O22D C2D 1.4008(17)
O22D C5D 1.418(2)
O3D C3D 1.4416(17)
C1D C2D 1.511(2)
C1D H1D1 0.9700
C1D H1D2 0.9700
C2D C3D 1.521(2)
C3D H3D1 0.9700
C3D H3D2 0.9700
C4D H4D1 0.9600
C4D H4D2 0.9600
C4D H4D3 0.9600
C5D H5D1 0.9600
C5D H5D2 0.9600
C5D H5D3 0.9600
P1E O5E 1.4769(13)
P1E O4E 1.4809(12)
P1E O1E 1.5892(14)
P1E O3E 1.6018(12)
O1E C1E 1.4324(19)
O21E C2E 1.405(2)
O21E C4E 1.437(2)
O22E C2E 1.410(2)
O22E C5E 1.421(2)
O3E C3E 1.418(2)
C1E C2E 1.527(2)
C1E H1E1 0.9700
C1E H1E2 0.9700
C2E C3E 1.529(2)
C3E H3E1 0.9700
C3E H3E2 0.9700
C4E H4E1 0.9600
C4E H4E2 0.9600
C4E H4E3 0.9600
C5E H5E1 0.9600
C5E H5E2 0.9600
C5E H5E3 0.9600
P1F O5F 1.4776(11)
P1F O4F 1.4846(12)
P1F O1F 1.5908(14)
P1F O3F 1.6031(13)
O1F C1F 1.4354(19)
O21F C2F 1.4013(19)
O21F C4F 1.436(2)
O22F C5F 1.405(2)
O22F C2F 1.4105(19)
O3F C3F 1.4227(18)
C1F C2F 1.530(2)
C1F H1F1 0.9700
C1F H1F2 0.9700
C2F C3F 1.530(2)
C3F H3F1 0.9700
C3F H3F2 0.9700
C4F H4F1 0.9600
C4F H4F2 0.9600
C4F H4F3 0.9600
C5F H5F1 0.9600
C5F H5F2 0.9600
C5F H5F3 0.9600
N1 H1N 0.9000
N1 H2N 0.9013
N1 H3N 0.8997
N1 H4N 0.9000
N2 H5N 0.8994
N2 H6N 0.9000
N2 H7N 0.9002
N2 H8N 0.8998
N3 H9N 0.8992
N3 H10N 0.9005
N3 H11N 0.9003
N3 H12N 0.8995
N4 H13N 0.9001
N4 H14N 0.9012
N4 H15N 0.9005
N4 H16N 0.8998
N5 H17N 0.8993
N5 H18N 0.9000
N5 H19N 0.9012
N5 H20N 0.8999
N6 H21N 0.9013
N6 H22N 0.9010
N6 H23N 0.9009
N6 H24N 0.8991

loop_
_geom_hbond_atom_site_label_D
_geom_hbond_atom_site_label_H
_geom_hbond_atom_site_label_A
_geom_hbond_distance_DH
_geom_hbond_distance_HA
_geom_hbond_distance_DA
_geom_hbond_angle_DHA
_geom_hbond_site_symmetry_A
N1 H1N O5B 0.90 1.84 2.728(2) 168 .
N1 H1N O50B 0.90 2.00 2.899(7) 173 .
N1 H2N O4F 0.90 1.90 2.804(2) 176 1_545
N1 H3N O5F 0.90 1.94 2.826(2) 167 2_766
N1 H4N O4E 0.90 1.88 2.771(2) 173 2_666
N2 H5N O4B 0.90 1.94 2.832(3) 172 .
N2 H5N O40B 0.90 1.73 2.627(8) 173 .
N2 H6N O3A 0.90 2.51 3.123(2) 126 .
N2 H6N O5A 0.90 2.01 2.890(2) 164 .
N2 H7N O4E 0.90 1.91 2.8045(18) 175 2_666
N2 H8N O5C 0.90 1.85 2.740(2) 170 2_666
N2 H8N O50C 0.90 2.01 2.900(11) 173 2_666
N3 H9N O4B 0.90 2.00 2.898(3) 173 .
N3 H9N O40B 0.90 1.85 2.740(10) 169 .
N3 H10N O5D 0.90 1.89 2.7747(17) 168 .
N3 H11N O1D 0.90 2.60 3.1736(19) 122 2_766
N3 H11N O5D 0.90 2.02 2.908(2) 171 2_766
N3 H12N O4C 0.90 1.94 2.821(3) 164 2_666
N3 H12N O40C 0.90 1.75 2.633(12) 166 2_666
N4 H13N O4D 0.90 1.92 2.8027(19) 167 .
N4 H14N O5C 0.90 1.91 2.805(3) 170 .
N4 H14N O50C 0.90 2.13 3.035(18) 178 .
N4 H15N O5A 0.90 1.92 2.789(2) 162 2_666
N4 H16N O4C 0.90 2.01 2.885(3) 165 2_666
N4 H16N O40C 0.90 1.89 2.763(17) 163 2_666
N5 H17N O5F 0.90 1.90 2.7818(18) 166 .
N5 H18N O4D 0.90 1.93 2.810(2) 165 .
N5 H19N O5B 0.90 1.85 2.745(3) 170 2_766
N5 H19N O50B 0.90 2.13 3.029(10) 177 2_766
N5 H20N O4A 0.90 1.95 2.815(2) 162 2_666
N6 H21N O4F 0.90 1.89 2.7745(19) 168 .
N6 H22N O5E 0.90 1.92 2.811(2) 168 .
N6 H23N O4A 0.90 1.90 2.7972(18) 171 2_666
N6 H24N O5E 0.90 1.89 2.777(2) 168 2_676
C4B H4B3 O4C 0.96 2.51 3.303(5) 140 1_655

loop_
_geom_torsion_atom_site_label_1
_geom_torsion_atom_site_label_2
_geom_torsion_atom_site_label_3
_geom_torsion_atom_site_label_4
_geom_torsion
O5A P1A O1A C1A 161.43(10)
O4A P1A O1A C1A -67.46(11)
O3A P1A O1A C1A 49.55(11)
O5A P1A O3A C3A -162.24(10)
O4A P1A O3A C3A 68.23(12)
O1A P1A O3A C3A -48.66(11)
P1A O1A C1A C2A -58.76(15)
C5A O22A C2A O21A -67.9(2)
C5A O22A C2A C3A 49.76(19)
C5A O22A C2A C1A 170.98(15)
C4A O21A C2A O22A -44.7(2)
C4A O21A C2A C3A -169.23(16)
C4A O21A C2A C1A 73.4(2)
O1A C1A C2A O22A -65.56(16)
O1A C1A C2A O21A 172.14(11)
O1A C1A C2A C3A 59.00(16)
P1A O3A C3A C2A 56.28(15)
O22A C2A C3A O3A 61.57(16)
O21A C2A C3A O3A -175.50(12)
C1A C2A C3A O3A -57.39(17)
O4B P1B O1B C1B -66.2(2)
O5B P1B O1B C1B 163.82(18)
O3B P1B O1B C1B 51.58(18)
O4B P1B O3B C3B 68.2(2)
O5B P1B O3B C3B -161.17(18)
O1B P1B O3B C3B -48.9(2)
P1B O1B C1B C2B -60.0(2)
C5B O22B C2B O21B -55.3(3)
C5B O22B C2B C1B -176.8(2)
C5B O22B C2B C3B 63.0(3)
C4B O21B C2B O22B -66.0(3)
C4B O21B C2B C1B 51.1(3)
C4B O21B C2B C3B 169.1(2)
O1B C1B C2B O22B -66.1(2)
O1B C1B C2B O21B 172.16(18)
O1B C1B C2B C3B 57.8(2)
P1B O3B C3B C2B 55.2(2)
O22B C2B C3B O3B 61.6(2)
O21B C2B C3B O3B -175.36(19)
C1B C2B C3B O3B -55.8(2)
O40B P10B O10B C10B -86.0(6)
O50B P10B O10B C10B 143.2(5)
O30B P10B O10B C10B 31.0(5)
O40B P10B O30B C30B 150.7(5)
O50B P10B O30B C30B -78.0(5)
O10B P10B O30B C30B 34.3(5)
P10B O10B C10B C20B -68.6(5)
C50B O24B C20B O23B -60.8(9)
C50B O24B C20B C10B 177.7(8)
C50B O24B C20B C30B 56.9(8)
C40B O23B C20B O24B -61.0(12)
C40B O23B C20B C10B 56.0(12)
C40B O23B C20B C30B 174.9(12)
O10B C10B C20B O24B -87.7(5)
O10B C10B C20B O23B 150.5(5)
O10B C10B C20B C30B 35.8(5)
P10B O30B C30B C20B -65.6(5)
O24B C20B C30B O30B 143.7(5)
O23B C20B C30B O30B -93.6(6)
C10B C20B C30B O30B 26.3(5)
O4C P1C O1C C1C -67.70(18)
O5C P1C O1C C1C 161.84(16)
O3C P1C O1C C1C 49.59(17)
O4C P1C O3C C3C 66.23(17)
O5C P1C O3C C3C -163.55(15)
O1C P1C O3C C3C -51.22(15)
P1C O1C C1C C2C -56.1(2)
C5C O22C C2C O21C 54.8(2)
C5C O22C C2C C3C 176.31(17)
C5C O22C C2C C1C -63.4(2)
C4C O21C C2C O22C 66.6(3)
C4C O21C C2C C3C -50.8(3)
C4C O21C C2C C1C -169.0(2)
O1C C1C C2C O22C -61.6(2)
O1C C1C C2C O21C 175.37(16)
O1C C1C C2C C3C 55.8(2)
P1C O3C C3C C2C 58.87(19)
O22C C2C C3C O3C 66.73(18)
O21C C2C C3C O3C -171.25(16)
C1C C2C C3C O3C -56.7(2)
O40C P10C O10C C10C -148.9(8)
O50C P10C O10C C10C 80.1(8)
O30C P10C O10C C10C -32.0(7)
O40C P10C O30C C30C 84.9(8)
O50C P10C O30C C30C -144.5(7)
O10C P10C O30C C30C -32.1(7)
P10C O10C C10C C20C 64.4(7)
C50C O24C C20C O23C 59.3(13)
C50C O24C C20C C30C -179.6(12)
C50C O24C C20C C10C -58.5(13)
C40C O23C C20C O24C 43(2)
C40C O23C C20C C30C -74(2)
C40C O23C C20C C10C 167.1(19)
O10C C10C C20C O24C -145.5(7)
O10C C10C C20C O23C 91.9(8)
O10C C10C C20C C30C -28.0(7)
P10C O30C C30C C20C 67.1(6)
O24C C20C C30C O30C 90.4(7)
O23C C20C C30C O30C -147.9(7)
C10C C20C C30C O30C -32.9(7)
O5D P1D O1D C1D 163.90(10)
O4D P1D O1D C1D -66.17(12)
O3D P1D O1D C1D 50.63(11)
O5D P1D O3D C3D -162.78(10)
O4D P1D O3D C3D 65.89(11)
O1D P1D O3D C3D -51.50(11)
P1D O1D C1D C2D -56.93(15)
C5D O22D C2D O21D 68.56(19)
C5D O22D C2D C1D -49.49(19)
C5D O22D C2D C3D -170.55(14)
C4D O21D C2D O22D 44.0(2)
C4D O21D C2D C1D 168.92(17)
C4D O21D C2D C3D -73.8(2)
O1D C1D C2D O22D -62.23(17)
O1D C1D C2D O21D 174.56(11)
O1D C1D C2D C3D 56.52(16)
P1D O3D C3D C2D 59.77(15)
O22D C2D C3D O3D 66.31(15)
O21D C2D C3D O3D -171.59(12)
C1D C2D C3D O3D -58.37(16)
O5E P1E O1E C1E 74.02(12)
O4E P1E O1E C1E -155.00(10)
O3E P1E O1E C1E -38.60(12)
O5E P1E O3E C3E -147.02(11)
O4E P1E O3E C3E 83.58(12)
O1E P1E O3E C3E -29.44(12)
P1E O1E C1E C2E 70.83(17)
C4E O21E C2E O22E 62.59(19)
C4E O21E C2E C1E -175.40(15)
C4E O21E C2E C3E -55.32(19)
C5E O22E C2E O21E 61.47(18)
C5E O22E C2E C1E -57.3(2)
C5E O22E C2E C3E -177.60(14)
O1E C1E C2E O21E 89.98(17)
O1E C1E C2E O22E -148.21(14)
O1E C1E C2E C3E -30.5(2)
P1E O3E C3E C2E 67.02(16)
O21E C2E C3E O3E -150.81(13)
O22E C2E C3E O3E 87.99(16)
C1E C2E C3E O3E -33.2(2)
O5F P1F O1F C1F -72.77(12)
O4F P1F O1F C1F 156.39(10)
O3F P1F O1F C1F 39.82(12)
O5F P1F O3F C3F 145.70(11)
O4F P1F O3F C3F -84.59(12)
O1F P1F O3F C3F 28.36(11)
P1F O1F C1F C2F -71.86(16)
C4F O21F C2F O22F -63.0(2)
C4F O21F C2F C1F 174.55(15)
C4F O21F C2F C3F 55.16(19)
C5F O22F C2F O21F -61.9(2)
C5F O22F C2F C1F 56.9(2)
C5F O22F C2F C3F 176.72(14)
O1F C1F C2F O21F -89.79(16)
O1F C1F C2F O22F 147.94(14)
O1F C1F C2F C3F 30.50(19)
P1F O3F C3F C2F -67.04(15)
O21F C2F C3F O3F 150.68(13)
O22F C2F C3F O3F -87.59(15)
C1F C2F C3F O3F 33.73(19)
